data_4119440
loop_
_publ_author_name
'Polly L. Arnold'
'Emmalina Hollis'
'Gary S. Nichol'
'Jason B. Love'
'Jean-Christophe Griveau'
'Roberto Caciuffo'
'Nicola Magnani'
'Laurent Maron'
'Ludovic Castro'
'Ahmed Yahia'
'Samuel O. Odoh'
'Georg Schreckenbach'

_publ_section_title
;
 Oxo-Functionalization and Reduction of the Uranyl Ion through
 Lanthanide-Element Bond Homolysis: Synthetic, Structural, and Bonding
 Analysis of a Series of Singly Reduced Uranyl-Rare Earth 5f1-4fn
 Complexes
;
_journal_name_full 'Journal of the American Chemical Society'
_journal_page_first 3841
_journal_page_last 3854
_journal_paper_doi 10.1021/ja308993g
_journal_volume 135
_journal_year 2013
_chemical_formula_moiety 'C77 H75 Cl Li N15 O2 Sm U'
_chemical_formula_sum 'C77 H75 Cl Li N15 O2 Sm U'
_chemical_formula_weight 1673.29
_chemical_name_systematic
;
 ?
;
_space_group_IT_number 114
_symmetry_cell_setting tetragonal
_symmetry_space_group_name_Hall 'P -4 2n'
_symmetry_space_group_name_H-M 'P -4 21 c'
_atom_sites_solution_hydrogens geom
_atom_sites_solution_primary direct
_atom_sites_solution_secondary difmap
_audit_creation_method SHELXL-97
_cell_angle_alpha 90.00
_cell_angle_beta 90.00
_cell_angle_gamma 90.00
_cell_formula_units_Z 8
_cell_length_a 27.8826(3)
_cell_length_b 27.8826(3)
_cell_length_c 19.9897(4)
_cell_measurement_reflns_used 17234
_cell_measurement_temperature 170(2)
_cell_measurement_theta_max 26.3128
_cell_measurement_theta_min 2.9868
_cell_volume 15540.8(4)
_computing_cell_refinement
;
CrysAlisPro, Oxford Diffraction Ltd.,
Version 1.171.34.40 (release 27-08-2010 CrysAlis171 .NET)
(compiled Aug 27 2010,11:50:40)
;
_computing_data_collection
;
CrysAlisPro, Oxford Diffraction Ltd.,
Version 1.171.34.40 (release 27-08-2010 CrysAlis171 .NET)
(compiled Aug 27 2010,11:50:40)
;
_computing_data_reduction
;
CrysAlisPro, Oxford Diffraction Ltd.,
Version 1.171.34.40 (release 27-08-2010 CrysAlis171 .NET)
(compiled Aug 27 2010,11:50:40)
;
_computing_molecular_graphics 'ORTEP (Farrugia, 1997)'
_computing_structure_refinement 'SHELXL-97 (Sheldrick, 2008)'
_computing_structure_solution 'SHELXS-97 (Sheldrick, 1990)'
_diffrn_ambient_temperature 170(2)
_diffrn_detector_area_resol_mean 16.1042
_diffrn_measured_fraction_theta_full 0.998
_diffrn_measured_fraction_theta_max 0.998
_diffrn_measurement_device_type 'Xcalibur, Eos'
_diffrn_measurement_method '\w scans'
_diffrn_radiation_monochromator graphite
_diffrn_radiation_source 'fine-focus sealed tube'
_diffrn_radiation_type MoK\a
_diffrn_radiation_wavelength 0.71073
_diffrn_reflns_av_R_equivalents 0.0570
_diffrn_reflns_av_sigmaI/netI 0.0459
_diffrn_reflns_limit_h_max 34
_diffrn_reflns_limit_h_min -34
_diffrn_reflns_limit_k_max 34
_diffrn_reflns_limit_k_min -27
_diffrn_reflns_limit_l_max 24
_diffrn_reflns_limit_l_min -24
_diffrn_reflns_number 72209
_diffrn_reflns_theta_full 26.37
_diffrn_reflns_theta_max 26.37
_diffrn_reflns_theta_min 2.99
_exptl_absorpt_coefficient_mu 2.917
_exptl_absorpt_correction_T_max 1.00000
_exptl_absorpt_correction_T_min 0.70574
_exptl_absorpt_correction_type multi-scan
_exptl_absorpt_process_details
;
CrysAlisPro, Oxford Diffraction Ltd.,
Version 1.171.34.40 (release 27-08-2010 CrysAlis171 .NET)
(compiled Aug 27 2010,11:50:40)
empirical absorption correction using spherical harmonics,
 implemented in SCALE3 ABSPACK scaling algorithm.
;
_exptl_crystal_colour yellow
_exptl_crystal_density_diffrn 1.430
_exptl_crystal_description block
_exptl_crystal_F_000 6656
_exptl_crystal_size_max 0.3343
_exptl_crystal_size_mid 0.2648
_exptl_crystal_size_min 0.1181
_platon_squeeze_details
;
;
_refine_diff_density_max 4.708
_refine_diff_density_min -1.499
_refine_diff_density_rms 0.198
_refine_ls_abs_structure_details 'Flack H D (1983), Acta Cryst. A39, 876-881'
_refine_ls_abs_structure_Flack 0.011(8)
_refine_ls_extinction_method none
_refine_ls_goodness_of_fit_ref 1.067
_refine_ls_hydrogen_treatment constr
_refine_ls_matrix_type full
_refine_ls_number_parameters 891
_refine_ls_number_reflns 15859
_refine_ls_number_restraints 287
_refine_ls_restrained_S_all 1.061
_refine_ls_R_factor_all 0.0730
_refine_ls_R_factor_gt 0.0654
_refine_ls_shift/su_max 0.004
_refine_ls_shift/su_mean 0.000
_refine_ls_structure_factor_coef Fsqd
_refine_ls_weighting_details 'calc w=1/[\s^2^(Fo^2^)+(0.0362P)^2^+348.0272P] where P=(Fo^2^+2Fc^2^)/3'
_refine_ls_weighting_scheme calc
_refine_ls_wR_factor_gt 0.1612
_refine_ls_wR_factor_ref 0.1653
_reflns_number_gt 14261
_reflns_number_total 15859
_reflns_threshold_expression >2\s(I)
_cod_data_source_file ja308993g_si_003.cif
_cod_data_source_block p10111c
_cod_database_code 4119440

loop_
_symmetry_equiv_pos_as_xyz
'x, y, z'
'-x, -y, z'
'x+1/2, -y+1/2, -z+1/2'
'-x+1/2, y+1/2, -z+1/2'
'y+1/2, x+1/2, z+1/2'
'-y+1/2, -x+1/2, z+1/2'
'-y, x, -z'
'y, -x, -z'

loop_
_atom_site_label
_atom_site_type_symbol
_atom_site_fract_x
_atom_site_fract_y
_atom_site_fract_z
_atom_site_U_iso_or_equiv
_atom_site_adp_type
_atom_site_occupancy
_atom_site_symmetry_multiplicity
_atom_site_calc_flag
_atom_site_refinement_flags
C1 C 0.7386(4) 0.9581(4) 0.1173(5) 0.016(2) Uani 1 1 d U
H1 H 0.7527 0.9350 0.1461 0.019 Uiso 1 1 calc R
C2 C 0.6987(4) 0.9450(4) 0.0786(6) 0.030(3) Uani 1 1 d .
C3 C 0.6764(6) 0.9007(5) 0.0706(8) 0.048(4) Uani 1 1 d .
H3 H 0.6834 0.8723 0.0951 0.058 Uiso 1 1 calc R
C4 C 0.6423(5) 0.9052(5) 0.0205(8) 0.044(4) Uani 1 1 d .
H4 H 0.6209 0.8811 0.0052 0.053 Uiso 1 1 calc R
C5 C 0.6458(5) 0.9525(4) -0.0032(6) 0.031(3) Uani 1 1 d .
C6 C 0.6231(5) 0.9749(5) -0.0638(6) 0.034(3) Uani 1 1 d .
C7 C 0.5811(5) 0.9438(5) -0.0855(8) 0.043(3) Uani 1 1 d .
H7A H 0.5926 0.9113 -0.0953 0.065 Uiso 1 1 calc R
H7B H 0.5664 0.9575 -0.1257 0.065 Uiso 1 1 calc R
H7C H 0.5573 0.9424 -0.0495 0.065 Uiso 1 1 calc R
C8 C 0.6597(6) 0.9799(5) -0.1180(8) 0.047(4) Uani 1 1 d .
H8A H 0.6897 0.9921 -0.0989 0.071 Uiso 1 1 calc R
H8B H 0.6479 1.0023 -0.1520 0.071 Uiso 1 1 calc R
H8C H 0.6654 0.9485 -0.1385 0.071 Uiso 1 1 calc R
C9 C 0.6047(4) 1.0256(4) -0.0515(7) 0.026(2) Uani 1 1 d .
C10 C 0.5596(4) 1.0455(5) -0.0655(7) 0.036(3) Uani 1 1 d .
H10 H 0.5322 1.0289 -0.0816 0.043 Uiso 1 1 calc R
C11 C 0.5626(4) 1.0946(4) -0.0509(7) 0.035(3) Uani 1 1 d .
H11 H 0.5381 1.1179 -0.0571 0.042 Uiso 1 1 calc R
C12 C 0.6094(4) 1.1029(4) -0.0254(6) 0.029(3) Uani 1 1 d .
C13 C 0.6320(5) 1.1458(5) -0.0079(6) 0.032(3) Uani 1 1 d .
H13 H 0.6143 1.1748 -0.0118 0.039 Uiso 1 1 calc R
C14 C 0.6921(4) 1.1944(4) 0.0346(5) 0.028(2) Uani 1 1 d U
C15 C 0.6623(5) 1.2232(5) 0.0734(7) 0.036(2) Uani 1 1 d U
H15 H 0.6319 1.2112 0.0866 0.043 Uiso 1 1 calc R
C16 C 0.6763(6) 1.2701(5) 0.0940(7) 0.039(3) Uani 1 1 d U
C17 C 0.6413(7) 1.3000(6) 0.1338(10) 0.064(5) Uani 1 1 d .
H17A H 0.6584 1.3163 0.1701 0.095 Uiso 1 1 calc R
H17B H 0.6164 1.2792 0.1526 0.095 Uiso 1 1 calc R
H17C H 0.6265 1.3239 0.1044 0.095 Uiso 1 1 calc R
C18 C 0.7389(7) 1.3350(6) 0.0998(9) 0.062(5) Uani 1 1 d .
H18A H 0.7208 1.3609 0.0783 0.093 Uiso 1 1 calc R
H18B H 0.7727 1.3371 0.0868 0.093 Uiso 1 1 calc R
H18C H 0.7361 1.3379 0.1485 0.093 Uiso 1 1 calc R
C19 C 0.7185(6) 1.2865(5) 0.0775(7) 0.043(3) Uani 1 1 d U
C20 C 0.7511(5) 1.2574(5) 0.0390(7) 0.037(2) Uani 1 1 d U
H20 H 0.7824 1.2691 0.0299 0.044 Uiso 1 1 calc R
C21 C 0.7376(4) 1.2124(4) 0.0149(6) 0.025(2) Uani 1 1 d U
C22 C 0.7885(4) 1.2108(5) -0.0763(5) 0.026(3) Uani 1 1 d .
H22 H 0.7795 1.2435 -0.0816 0.031 Uiso 1 1 calc R
C23 C 0.8219(4) 1.1906(4) -0.1212(6) 0.027(3) Uani 1 1 d .
C24 C 0.8443(4) 1.2115(4) -0.1763(7) 0.030(3) Uani 1 1 d .
H24 H 0.8425 1.2443 -0.1893 0.036 Uiso 1 1 calc R
C25 C 0.8698(4) 1.1754(4) -0.2087(6) 0.026(2) Uani 1 1 d .
H25 H 0.8899 1.1787 -0.2468 0.031 Uiso 1 1 calc R
C26 C 0.8598(4) 1.1329(4) -0.1733(6) 0.025(2) Uani 1 1 d .
C27 C 0.8722(5) 1.0816(5) -0.1907(6) 0.030(3) Uani 1 1 d .
C28 C 0.8245(5) 1.0568(5) -0.2139(7) 0.036(3) Uani 1 1 d .
H28A H 0.8320 1.0266 -0.2369 0.055 Uiso 1 1 calc R
H28B H 0.8072 1.0781 -0.2446 0.055 Uiso 1 1 calc R
H28C H 0.8043 1.0501 -0.1748 0.055 Uiso 1 1 calc R
C29 C 0.9061(5) 1.0819(5) -0.2502(7) 0.042(3) Uani 1 1 d .
H29A H 0.9386 1.0896 -0.2349 0.063 Uiso 1 1 calc R
H29B H 0.8955 1.1061 -0.2825 0.063 Uiso 1 1 calc R
H29C H 0.9060 1.0502 -0.2714 0.063 Uiso 1 1 calc R
C30 C 0.8918(4) 1.0544(4) -0.1334(5) 0.021(2) Uani 1 1 d .
C31 C 0.9313(5) 1.0218(5) -0.1330(7) 0.034(3) Uani 1 1 d .
H31 H 0.9524 1.0153 -0.1692 0.041 Uiso 1 1 calc R
C32 C 0.9331(5) 1.0016(4) -0.0705(6) 0.033(3) Uani 1 1 d .
H32 H 0.9558 0.9788 -0.0550 0.039 Uiso 1 1 calc R
C33 C 0.8948(4) 1.0212(5) -0.0339(6) 0.028(3) Uani 1 1 d .
C34 C 0.8834(4) 1.0136(5) 0.0323(6) 0.030(3) Uani 1 1 d .
H34 H 0.9021 0.9915 0.0571 0.036 Uiso 1 1 calc R
C35 C 0.8412(5) 1.0276(4) 0.1319(6) 0.028(3) Uani 1 1 d .
C36 C 0.8794(4) 1.0335(5) 0.1765(6) 0.029(3) Uani 1 1 d .
H36 H 0.9095 1.0429 0.1585 0.035 Uiso 1 1 calc R
C37 C 0.8766(5) 1.0268(5) 0.2434(7) 0.039(3) Uani 1 1 d .
C38 C 0.9185(5) 1.0366(5) 0.2903(8) 0.042(3) Uani 1 1 d .
H38A H 0.9453 1.0501 0.2647 0.063 Uiso 1 1 calc R
H38B H 0.9286 1.0066 0.3116 0.063 Uiso 1 1 calc R
H38C H 0.9086 1.0596 0.3247 0.063 Uiso 1 1 calc R
C40 C 0.8315(6) 1.0105(5) 0.2714(7) 0.042(3) Uani 1 1 d .
C41 C 0.7940(4) 1.0037(4) 0.2267(7) 0.030(3) Uani 1 1 d .
H41 H 0.7641 0.9936 0.2447 0.036 Uiso 1 1 calc R
C42 C 0.7963(4) 1.0104(4) 0.1591(6) 0.024(2) Uani 1 1 d .
C43 C 0.9091(4) 1.1833(5) 0.0109(8) 0.034(2) Uani 1 1 d U
H43 H 0.9034 1.1870 -0.0357 0.041 Uiso 1 1 calc R
C44 C 0.9470(4) 1.2093(5) 0.0416(8) 0.041(3) Uani 1 1 d U
H44 H 0.9661 1.2305 0.0157 0.049 Uiso 1 1 calc R
C45 C 0.9557(5) 1.2039(5) 0.1062(8) 0.040(3) Uani 1 1 d U
H45 H 0.9801 1.2221 0.1275 0.048 Uiso 1 1 calc R
C46 C 0.9281(5) 1.1710(5) 0.1426(8) 0.044(3) Uani 1 1 d U
H46 H 0.9348 1.1641 0.1882 0.053 Uiso 1 1 calc R
C47 C 0.8910(5) 1.1492(5) 0.1095(7) 0.036(2) Uani 1 1 d U
H47 H 0.8705 1.1287 0.1346 0.043 Uiso 1 1 calc R
C48 C 0.6705(8) 1.0182(8) 0.3258(12) 0.078(5) Uani 1 1 d U
H48 H 0.6710 1.0504 0.3411 0.093 Uiso 1 1 calc R
C49 C 0.6868(8) 0.9864(8) 0.3669(13) 0.087(5) Uani 1 1 d U
H49 H 0.6971 0.9937 0.4111 0.104 Uiso 1 1 calc R
C50 C 0.6879(8) 0.9371(8) 0.3375(14) 0.093(5) Uani 1 1 d U
H50 H 0.7000 0.9109 0.3627 0.112 Uiso 1 1 calc R
C51 C 0.6719(9) 0.9307(9) 0.2765(15) 0.095(5) Uani 1 1 d U
H51 H 0.6728 0.8996 0.2570 0.114 Uiso 1 1 calc R
C52 C 0.6538(8) 0.9687(8) 0.2403(15) 0.091(5) Uani 1 1 d U
H53 H 0.6415 0.9635 0.1966 0.110 Uiso 1 1 calc R
C53 C 0.5189(6) 1.0665(7) 0.2265(8) 0.055(4) Uani 1 1 d .
H54 H 0.5269 1.0676 0.2727 0.066 Uiso 1 1 calc R
C54 C 0.4721(6) 1.0693(8) 0.2094(10) 0.069(6) Uani 1 1 d .
H55 H 0.4482 1.0696 0.2432 0.082 Uiso 1 1 calc R
C55 C 0.4596(7) 1.0716(10) 0.1454(12) 0.087(7) Uani 1 1 d .
H56 H 0.4275 1.0776 0.1321 0.104 Uiso 1 1 calc R
C56 C 0.4950(7) 1.0649(13) 0.0999(13) 0.121(12) Uani 1 1 d .
H57 H 0.4875 1.0636 0.0535 0.145 Uiso 1 1 calc R
C57 C 0.5412(7) 1.0599(9) 0.1206(8) 0.075(6) Uani 1 1 d .
H58 H 0.5652 1.0545 0.0878 0.090 Uiso 1 1 calc R
C58 C 0.6128(5) 1.1449(5) 0.3094(7) 0.041(3) Uani 1 1 d .
H59 H 0.5934 1.1226 0.3330 0.049 Uiso 1 1 calc R
C59 C 0.6152(7) 1.1912(6) 0.3337(7) 0.059(5) Uani 1 1 d .
H60 H 0.5967 1.2013 0.3711 0.071 Uiso 1 1 calc R
C60 C 0.6457(6) 1.2217(6) 0.3011(8) 0.044(3) Uani 1 1 d .
H61 H 0.6497 1.2535 0.3173 0.052 Uiso 1 1 calc R
C61 C 0.6703(6) 1.2072(5) 0.2458(8) 0.049(4) Uani 1 1 d .
H62 H 0.6905 1.2289 0.2222 0.058 Uiso 1 1 calc R
C39 C 0.8256(7) 1.0018(7) 0.3439(8) 0.062(5) Uani 1 1 d .
H39A H 0.8227 1.0325 0.3673 0.093 Uiso 1 1 calc R
H39B H 0.8536 0.9843 0.3609 0.093 Uiso 1 1 calc R
H39C H 0.7966 0.9827 0.3516 0.093 Uiso 1 1 calc R
C62 C 0.6651(5) 1.1596(5) 0.2247(8) 0.042(3) Uani 1 1 d .
H63 H 0.6831 1.1487 0.1873 0.051 Uiso 1 1 calc R
C200 C 0.6588(10) 1.2863(11) -0.0931(14) 0.102(5) Uani 1 1 d U
H200 H 0.6699 1.2711 -0.0534 0.123 Uiso 1 1 calc R
C201 C 0.6631(10) 1.3362(12) -0.1011(14) 0.103(5) Uani 1 1 d U
H201 H 0.6740 1.3560 -0.0656 0.124 Uiso 1 1 calc R
C202 C 0.6518(9) 1.3539(12) -0.1577(15) 0.100(5) Uani 1 1 d U
H202 H 0.6569 1.3872 -0.1638 0.120 Uiso 1 1 calc R
C203 C 0.6358(8) 1.3329(11) -0.2020(14) 0.097(5) Uani 1 1 d U
H203 H 0.6285 1.3492 -0.2425 0.117 Uiso 1 1 calc R
C204 C 0.6268(9) 1.2824(11) -0.1968(14) 0.101(5) Uani 1 1 d U
H204 H 0.6122 1.2651 -0.2323 0.121 Uiso 1 1 calc R
C300 C 0.945(2) 0.0520(13) 0.556(2) 0.199(10) Uani 1 1 d U
H300 H 0.9783 0.0604 0.5571 0.239 Uiso 1 1 calc R
C301 C 0.912(2) 0.0789(13) 0.517(2) 0.198(10) Uani 1 1 d U
H301 H 0.9245 0.1052 0.4918 0.237 Uiso 1 1 calc R
C302 C 0.862(2) 0.0698(13) 0.511(3) 0.197(10) Uani 1 1 d U
H302 H 0.8376 0.0873 0.4894 0.237 Uiso 1 1 calc R
C303 C 0.8609(19) 0.0299(12) 0.545(2) 0.197(10) Uani 1 1 d U
H303 H 0.8310 0.0156 0.5344 0.237 Uiso 1 1 calc R
C304 C 0.883(2) -0.0009(14) 0.589(3) 0.200(10) Uani 1 1 d U
H304 H 0.8688 -0.0270 0.6130 0.240 Uiso 1 1 calc R
C400 C 0.8042(12) 0.3552(13) 0.783(2) 0.154(7) Uani 1 1 d U
H400 H 0.8251 0.3748 0.8093 0.184 Uiso 1 1 calc R
C401 C 0.8048(13) 0.3688(13) 0.716(2) 0.154(7) Uani 1 1 d U
H401 H 0.8274 0.3911 0.6992 0.185 Uiso 1 1 calc R
C402 C 0.7684(12) 0.3463(13) 0.675(2) 0.152(7) Uani 1 1 d U
H402 H 0.7610 0.3551 0.6301 0.182 Uiso 1 1 calc R
C403 C 0.7464(11) 0.3101(12) 0.710(2) 0.144(7) Uani 1 1 d U
H403 H 0.7222 0.2914 0.6894 0.172 Uiso 1 1 calc R
C404 C 0.7581(11) 0.3015(13) 0.771(2) 0.142(7) Uani 1 1 d U
H404 H 0.7459 0.2714 0.7853 0.170 Uiso 1 1 calc R
N1 N 0.7572(3) 1.0022(3) 0.1147(5) 0.025(2) Uani 1 1 d .
N2 N 0.6809(3) 0.9779(4) 0.0325(5) 0.025(2) Uani 1 1 d .
N3 N 0.6341(3) 1.0592(3) -0.0252(5) 0.026(2) Uani 1 1 d .
N4 N 0.6744(3) 1.1482(4) 0.0127(6) 0.029(2) Uani 1 1 d .
N5 N 0.7702(4) 1.1865(4) -0.0288(5) 0.033(2) Uani 1 1 d .
N6 N 0.8313(3) 1.1420(3) -0.1192(5) 0.025(2) Uani 1 1 d .
N7 N 0.8719(4) 1.0540(4) -0.0741(5) 0.032(2) Uani 1 1 d .
N8 N 0.8478(3) 1.0354(4) 0.0627(5) 0.029(2) Uani 1 1 d .
N9 N 0.8817(3) 1.1544(3) 0.0457(6) 0.0289(19) Uani 1 1 d U
N10 N 0.6535(5) 1.0116(4) 0.2658(7) 0.046(3) Uani 1 1 d .
N11 N 0.5542(5) 1.0622(5) 0.1831(6) 0.048(3) Uani 1 1 d .
N12 N 0.6360(4) 1.1292(4) 0.2551(6) 0.037(3) Uani 1 1 d .
N200 N 0.6395(8) 1.2611(9) -0.1411(12) 0.106(5) Uani 1 1 d U
N300 N 0.9289(18) 0.0156(11) 0.590(2) 0.201(9) Uani 1 1 d U
N400 N 0.7832(10) 0.3235(11) 0.8204(19) 0.147(7) Uani 1 1 d U
O1 O 0.7463(3) 1.0627(3) -0.0216(4) 0.0253(17) Uani 1 1 d .
O2 O 0.6614(3) 1.0665(3) 0.1248(4) 0.0308(19) Uani 1 1 d .
Cl1 Cl 0.76989(10) 1.12252(11) 0.11187(15) 0.0286(6) Uani 1 1 d .
Sm1 Sm 0.81631(2) 1.10519(2) -0.01212(3) 0.02379(13) Uani 1 1 d .
U1 U 0.702210(14) 1.062114(15) 0.05160(2) 0.02295(10) Uani 1 1 d .
Li1 Li 0.6269(8) 1.0671(8) 0.2059(10) 0.033(5) Uani 1 1 d .

loop_
_atom_site_aniso_label
_atom_site_aniso_U_11
_atom_site_aniso_U_22
_atom_site_aniso_U_33
_atom_site_aniso_U_23
_atom_site_aniso_U_13
_atom_site_aniso_U_12
C1 0.015(2) 0.016(2) 0.016(2) 0.0003(10) 0.0001(10) -0.0009(10)
C2 0.026(6) 0.027(6) 0.037(6) 0.003(5) -0.001(5) 0.012(5)
C3 0.057(10) 0.031(7) 0.057(10) -0.002(6) -0.018(7) -0.005(7)
C4 0.034(7) 0.020(6) 0.079(11) 0.000(7) -0.009(7) -0.007(5)
C5 0.037(7) 0.022(6) 0.035(7) 0.004(5) -0.014(5) -0.014(5)
C6 0.031(6) 0.051(8) 0.019(6) -0.011(5) -0.008(5) 0.011(6)
C7 0.043(8) 0.031(7) 0.055(9) -0.010(7) -0.019(7) -0.003(6)
C8 0.059(10) 0.033(8) 0.049(9) 0.000(7) 0.006(8) 0.003(7)
C9 0.011(5) 0.030(6) 0.038(6) 0.002(6) 0.010(5) 0.003(4)
C10 0.012(5) 0.046(8) 0.050(8) 0.001(6) -0.006(5) -0.006(5)
C11 0.028(6) 0.031(6) 0.045(7) -0.001(6) -0.003(7) 0.001(5)
C12 0.019(5) 0.017(5) 0.050(7) 0.006(5) -0.011(5) -0.002(5)
C13 0.032(7) 0.030(6) 0.035(7) 0.010(5) 0.008(6) -0.001(5)
C14 0.029(5) 0.027(5) 0.027(5) -0.008(4) -0.002(4) 0.008(4)
C15 0.039(5) 0.026(5) 0.043(6) -0.006(4) 0.005(5) 0.005(4)
C16 0.050(6) 0.026(5) 0.041(6) -0.012(5) 0.005(5) 0.001(5)
C17 0.074(12) 0.039(9) 0.078(12) -0.019(9) 0.029(10) 0.007(9)
C18 0.077(13) 0.044(9) 0.064(11) -0.015(8) 0.012(10) -0.015(9)
C19 0.058(6) 0.023(5) 0.048(6) -0.009(5) 0.010(5) -0.005(5)
C20 0.039(5) 0.027(5) 0.045(6) -0.014(5) 0.002(5) -0.002(4)
C21 0.026(5) 0.030(5) 0.020(4) -0.015(4) -0.003(4) 0.006(4)
C22 0.023(6) 0.032(6) 0.023(5) 0.001(5) -0.001(4) -0.005(5)
C23 0.023(6) 0.024(6) 0.035(6) 0.000(5) -0.008(5) -0.002(5)
C24 0.028(6) 0.022(6) 0.041(7) 0.006(5) -0.008(5) 0.000(5)
C25 0.021(6) 0.030(6) 0.028(6) 0.004(5) -0.002(5) -0.001(5)
C26 0.025(6) 0.017(5) 0.032(6) 0.006(5) -0.003(5) -0.012(5)
C27 0.033(7) 0.036(7) 0.022(6) 0.000(5) -0.001(5) 0.000(5)
C28 0.030(7) 0.035(7) 0.044(7) 0.006(6) -0.010(6) -0.005(6)
C29 0.045(9) 0.044(8) 0.037(7) 0.005(6) 0.007(6) 0.010(7)
C30 0.018(5) 0.039(7) 0.007(4) 0.003(4) 0.000(4) -0.001(5)
C31 0.031(7) 0.029(7) 0.042(7) 0.003(5) 0.008(6) 0.010(5)
C32 0.027(6) 0.025(6) 0.046(8) -0.007(5) -0.003(5) 0.009(5)
C33 0.022(6) 0.036(7) 0.027(6) -0.004(5) -0.007(5) -0.015(5)
C34 0.007(5) 0.036(7) 0.046(8) -0.001(5) -0.001(4) -0.009(5)
C35 0.035(7) 0.018(6) 0.031(6) 0.003(5) 0.004(5) 0.004(5)
C36 0.015(6) 0.033(7) 0.039(7) -0.002(5) 0.000(5) -0.002(5)
C37 0.045(8) 0.032(7) 0.041(8) 0.000(6) 0.000(6) 0.015(6)
C38 0.036(8) 0.036(8) 0.055(9) -0.004(7) -0.006(7) 0.001(6)
C40 0.052(9) 0.025(7) 0.048(8) 0.001(6) -0.001(7) 0.001(6)
C41 0.017(5) 0.026(6) 0.048(7) 0.003(5) 0.004(5) -0.005(5)
C42 0.019(5) 0.012(5) 0.040(7) 0.006(4) 0.009(5) 0.001(4)
C43 0.009(4) 0.035(5) 0.059(6) -0.002(5) -0.004(4) -0.008(4)
C44 0.022(5) 0.033(5) 0.068(6) 0.002(5) -0.002(5) -0.012(4)
C45 0.028(5) 0.024(5) 0.068(6) 0.002(5) -0.012(5) 0.000(4)
C46 0.031(5) 0.043(6) 0.059(6) 0.002(5) -0.014(5) 0.000(5)
C47 0.028(5) 0.026(5) 0.054(6) 0.000(5) -0.007(5) -0.004(4)
C48 0.078(10) 0.061(9) 0.093(11) 0.034(8) 0.030(9) 0.034(8)
C49 0.083(9) 0.069(8) 0.108(10) 0.040(8) 0.034(8) 0.029(8)
C50 0.083(9) 0.066(8) 0.130(11) 0.037(9) 0.038(9) 0.028(8)
C51 0.082(9) 0.059(8) 0.145(12) 0.019(9) 0.038(9) 0.021(8)
C52 0.067(10) 0.064(10) 0.143(13) 0.015(10) 0.036(10) 0.023(8)
C53 0.044(9) 0.075(12) 0.048(9) -0.005(9) 0.000(7) 0.004(9)
C54 0.038(9) 0.094(16) 0.074(13) -0.015(11) 0.009(9) -0.027(10)
C55 0.034(10) 0.14(2) 0.085(15) 0.019(15) 0.003(10) -0.003(12)
C56 0.037(11) 0.24(4) 0.083(16) -0.03(2) 0.002(11) -0.024(17)
C57 0.063(12) 0.132(19) 0.031(8) 0.011(11) 0.011(8) 0.021(13)
C58 0.045(9) 0.041(8) 0.037(8) -0.001(6) 0.006(6) -0.001(7)
C59 0.102(15) 0.045(9) 0.030(7) -0.017(7) 0.008(8) 0.004(9)
C60 0.043(8) 0.038(8) 0.050(9) -0.002(7) -0.008(7) 0.001(7)
C61 0.066(11) 0.034(8) 0.046(8) 0.004(7) 0.001(7) -0.015(7)
C39 0.071(12) 0.071(12) 0.044(9) -0.001(8) 0.003(9) 0.011(10)
C62 0.044(8) 0.037(8) 0.046(9) -0.002(6) 0.005(7) -0.001(6)
C200 0.082(9) 0.129(12) 0.095(10) 0.010(9) -0.002(8) 0.021(9)
C201 0.079(9) 0.128(12) 0.102(10) 0.000(10) 0.002(8) 0.021(9)
C202 0.070(9) 0.124(12) 0.106(11) 0.010(9) 0.008(8) 0.032(9)
C203 0.059(8) 0.131(12) 0.101(10) 0.018(10) 0.001(8) 0.044(9)
C204 0.064(8) 0.136(12) 0.101(10) 0.005(10) 0.000(8) 0.024(9)
C300 0.29(3) 0.077(12) 0.234(19) -0.006(13) -0.02(2) 0.031(16)
C301 0.28(3) 0.076(11) 0.234(19) -0.005(13) -0.02(2) 0.037(16)
C302 0.28(3) 0.074(11) 0.233(19) -0.009(13) -0.02(2) 0.038(17)
C303 0.28(3) 0.071(12) 0.24(2) -0.011(13) -0.02(2) 0.036(16)
C304 0.29(3) 0.076(12) 0.237(19) -0.008(13) -0.01(2) 0.033(16)
C400 0.091(11) 0.120(13) 0.25(2) 0.057(13) -0.002(12) 0.023(10)
C401 0.095(12) 0.119(13) 0.25(2) 0.060(13) 0.002(13) 0.023(10)
C402 0.096(12) 0.112(13) 0.25(2) 0.052(13) 0.004(12) 0.038(10)
C403 0.085(11) 0.103(13) 0.24(2) 0.046(13) 0.007(12) 0.040(10)
C404 0.081(11) 0.102(13) 0.24(2) 0.046(13) 0.001(12) 0.034(10)
N1 0.014(4) 0.015(4) 0.046(6) -0.003(4) 0.003(4) 0.008(4)
N2 0.011(4) 0.033(5) 0.032(5) 0.001(4) 0.003(4) -0.002(4)
N3 0.024(5) 0.022(5) 0.031(5) -0.001(4) 0.006(4) 0.002(4)
N4 0.015(5) 0.028(5) 0.044(6) -0.005(5) 0.001(4) 0.001(4)
N5 0.035(6) 0.031(6) 0.032(6) -0.006(4) -0.009(4) 0.005(5)
N6 0.014(4) 0.017(5) 0.043(6) 0.001(4) -0.003(4) -0.001(4)
N7 0.045(6) 0.037(6) 0.015(5) 0.008(4) -0.005(4) -0.012(5)
N8 0.010(4) 0.035(6) 0.043(6) 0.006(5) 0.002(4) 0.004(4)
N9 0.025(4) 0.017(4) 0.045(5) -0.001(4) 0.002(4) -0.005(3)
N10 0.049(8) 0.032(7) 0.057(8) 0.010(6) 0.021(6) 0.007(6)
N11 0.039(7) 0.057(8) 0.049(7) -0.005(6) 0.007(6) -0.017(6)
N12 0.051(7) 0.020(5) 0.040(6) 0.000(5) 0.004(5) 0.009(5)
N200 0.081(9) 0.131(11) 0.105(10) 0.007(9) 0.003(8) 0.019(9)
N300 0.29(3) 0.077(12) 0.236(19) -0.007(13) -0.02(2) 0.034(16)
N400 0.088(11) 0.108(13) 0.25(2) 0.050(12) -0.001(12) 0.024(10)
O1 0.019(4) 0.024(4) 0.034(4) -0.001(4) 0.010(3) -0.005(3)
O2 0.028(4) 0.040(5) 0.025(4) -0.011(4) 0.009(3) 0.000(4)
Cl1 0.0265(14) 0.0309(15) 0.0285(14) -0.0003(12) 0.0014(11) -0.0013(12)
Sm1 0.0184(3) 0.0237(3) 0.0292(3) 0.0019(2) 0.0009(2) 0.0011(2)
U1 0.01753(19) 0.0221(2) 0.0292(2) 0.00005(19) 0.00095(18) 0.00055(15)
Li1 0.032(11) 0.038(12) 0.028(10) 0.001(9) 0.000(9) -0.003(10)

loop_
_atom_type_symbol
_atom_type_description
_atom_type_scat_dispersion_real
_atom_type_scat_dispersion_imag
_atom_type_scat_source
H H 0.0000 0.0000 'International Tables Vol C Tables 4.2.6.8 and 6.1.1.4'
C C 0.0033 0.0016 'International Tables Vol C Tables 4.2.6.8 and 6.1.1.4'
N N 0.0061 0.0033 'International Tables Vol C Tables 4.2.6.8 and 6.1.1.4'
O O 0.0106 0.0060 'International Tables Vol C Tables 4.2.6.8 and 6.1.1.4'
Cl Cl 0.1484 0.1585 'International Tables Vol C Tables 4.2.6.8 and 6.1.1.4'
Sm Sm -0.1638 3.4418 'International Tables Vol C Tables 4.2.6.8 and 6.1.1.4'
U U -9.6767 9.6646 'International Tables Vol C Tables 4.2.6.8 and 6.1.1.4'
Li Li -0.0003 0.0001 'International Tables Vol C Tables 4.2.6.8 and 6.1.1.4'

loop_
_geom_angle_atom_site_label_1
_geom_angle_atom_site_label_2
_geom_angle_atom_site_label_3
_geom_angle
N1 C1 C2 121.8(10)
N1 C1 H1 119.1
C2 C1 H1 119.1
N2 C2 C3 110.5(11)
N2 C2 C1 118.5(11)
C3 C2 C1 130.4(11)
C4 C3 C2 107.9(13)
C4 C3 H3 126.0
C2 C3 H3 126.0
C3 C4 C5 106.4(12)
C3 C4 H4 126.8
C5 C4 H4 126.8
N2 C5 C4 110.4(11)
N2 C5 C6 119.6(10)
C4 C5 C6 129.3(12)
C5 C6 C8 109.5(11)
C5 C6 C7 108.5(12)
C8 C6 C7 111.8(11)
C5 C6 C9 113.4(10)
C8 C6 C9 105.1(11)
C7 C6 C9 108.6(10)
C6 C7 H7A 109.5
C6 C7 H7B 109.5
H7A C7 H7B 109.5
C6 C7 H7C 109.5
H7A C7 H7C 109.5
H7B C7 H7C 109.5
C6 C8 H8A 109.5
C6 C8 H8B 109.5
H8A C8 H8B 109.5
C6 C8 H8C 109.5
H8A C8 H8C 109.5
H8B C8 H8C 109.5
N3 C9 C10 110.3(10)
N3 C9 C6 120.3(10)
C10 C9 C6 129.5(11)
C9 C10 C11 106.8(11)
C9 C10 H10 126.6
C11 C10 H10 126.6
C10 C11 C12 106.8(11)
C10 C11 H11 126.6
C12 C11 H11 126.6
C13 C12 C11 130.1(11)
C13 C12 N3 121.4(10)
C11 C12 N3 108.2(10)
N4 C13 C12 123.6(12)
N4 C13 H13 118.2
C12 C13 H13 118.2
C15 C14 C21 119.0(11)
C15 C14 N4 118.5(11)
C21 C14 N4 122.4(10)
C14 C15 C16 121.8(13)
C14 C15 H15 119.1
C16 C15 H15 119.1
C19 C16 C15 119.6(13)
C19 C16 C17 121.5(13)
C15 C16 C17 118.9(14)
C16 C17 H17A 109.5
C16 C17 H17B 109.5
H17A C17 H17B 109.5
C16 C17 H17C 109.5
H17A C17 H17C 109.5
H17B C17 H17C 109.5
C19 C18 H18A 109.5
C19 C18 H18B 109.5
H18A C18 H18B 109.5
C19 C18 H18C 109.5
H18A C18 H18C 109.5
H18B C18 H18C 109.5
C16 C19 C20 120.5(12)
C16 C19 C18 124.7(14)
C20 C19 C18 114.6(14)
C21 C20 C19 121.3(12)
C21 C20 H20 119.4
C19 C20 H20 119.4
C14 C21 C20 117.6(10)
C14 C21 N5 123.3(10)
C20 C21 N5 119.1(11)
N5 C22 C23 121.8(12)
N5 C22 H22 119.1
C23 C22 H22 119.1
N6 C23 C24 110.4(11)
N6 C23 C22 120.0(11)
C24 C23 C22 129.1(11)
C23 C24 C25 106.9(11)
C23 C24 H24 126.5
C25 C24 H24 126.5
C26 C25 C24 106.0(11)
C26 C25 H25 127.0
C24 C25 H25 127.0
N6 C26 C25 110.8(11)
N6 C26 C27 119.4(10)
C25 C26 C27 129.5(11)
C30 C27 C26 113.0(10)
C30 C27 C29 112.3(11)
C26 C27 C29 108.4(11)
C30 C27 C28 108.5(10)
C26 C27 C28 107.0(11)
C29 C27 C28 107.4(11)
C27 C28 H28A 109.5
C27 C28 H28B 109.5
H28A C28 H28B 109.5
C27 C28 H28C 109.5
H28A C28 H28C 109.5
H28B C28 H28C 109.5
C27 C29 H29A 109.5
C27 C29 H29B 109.5
H29A C29 H29B 109.5
C27 C29 H29C 109.5
H29A C29 H29C 109.5
H29B C29 H29C 109.5
N7 C30 C31 108.4(10)
N7 C30 C27 123.4(11)
C31 C30 C27 128.1(10)
C32 C31 C30 107.1(11)
C32 C31 H31 126.4
C30 C31 H31 126.4
C31 C32 C33 106.8(11)
C31 C32 H32 126.6
C33 C32 H32 126.6
N7 C33 C34 123.8(12)
N7 C33 C32 107.8(11)
C34 C33 C32 128.2(12)
N8 C34 C33 123.3(12)
N8 C34 H34 118.3
C33 C34 H34 118.3
C36 C35 N8 120.4(11)
C36 C35 C42 117.3(11)
N8 C35 C42 122.1(11)
C37 C36 C35 124.7(12)
C37 C36 H36 117.6
C35 C36 H36 117.6
C36 C37 C40 118.4(13)
C36 C37 C38 122.6(14)
C40 C37 C38 119.0(13)
C37 C38 H38A 109.5
C37 C38 H38B 109.5
H38A C38 H38B 109.5
C37 C38 H38C 109.5
H38A C38 H38C 109.5
H38B C38 H38C 109.5
C41 C40 C37 116.6(13)
C41 C40 C39 121.7(15)
C37 C40 C39 121.7(14)
C42 C41 C40 125.7(12)
C42 C41 H41 117.2
C40 C41 H41 117.2
C41 C42 N1 123.9(10)
C41 C42 C35 117.3(11)
N1 C42 C35 118.8(10)
N9 C43 C44 121.1(14)
N9 C43 H43 119.4
C44 C43 H43 119.4
C45 C44 C43 120.0(13)
C45 C44 H44 120.0
C43 C44 H44 120.0
C44 C45 C46 118.7(13)
C44 C45 H45 120.6
C46 C45 H45 120.6
C47 C46 C45 117.0(14)
C47 C46 H46 121.5
C45 C46 H46 121.5
N9 C47 C46 124.8(13)
N9 C47 H47 117.6
C46 C47 H47 117.6
C49 C48 N10 128(2)
C49 C48 H48 115.9
N10 C48 H48 115.9
C48 C49 C50 113(3)
C48 C49 H49 123.6
C50 C49 H49 123.6
C51 C50 C49 119(2)
C51 C50 H50 120.5
C49 C50 H50 120.5
C50 C51 C52 121(3)
C50 C51 H51 119.7
C52 C51 H51 119.7
N10 C52 C51 120(3)
N10 C52 H53 119.9
C51 C52 H53 119.9
N11 C53 C54 124.1(17)
N11 C53 H54 118.0
C54 C53 H54 118.0
C55 C54 C53 120.0(18)
C55 C54 H55 120.0
C53 C54 H55 120.0
C54 C55 C56 117(2)
C54 C55 H56 121.7
C56 C55 H56 121.7
C55 C56 C57 120(2)
C55 C56 H57 120.0
C57 C56 H57 120.0
N11 C57 C56 123.5(18)
N11 C57 H58 118.3
C56 C57 H58 118.3
N12 C58 C59 124.7(15)
N12 C58 H59 117.7
C59 C58 H59 117.7
C60 C59 C58 116.3(15)
C60 C59 H60 121.9
C58 C59 H60 121.9
C61 C60 C59 121.1(15)
C61 C60 H61 119.4
C59 C60 H61 119.4
C60 C61 C62 118.1(14)
C60 C61 H62 120.9
C62 C61 H62 120.9
C40 C39 H39A 109.5
C40 C39 H39B 109.5
H39A C39 H39B 109.5
C40 C39 H39C 109.5
H39A C39 H39C 109.5
H39B C39 H39C 109.5
N12 C62 C61 122.2(14)
N12 C62 H63 118.9
C61 C62 H63 118.9
N200 C200 C201 119(3)
N200 C200 H200 120.6
C201 C200 H200 120.6
C202 C201 C200 118(3)
C202 C201 H201 121.2
C200 C201 H201 121.2
C203 C202 C201 126(4)
C203 C202 H202 117.2
C201 C202 H202 117.2
C202 C203 C204 121(3)
C202 C203 H203 119.7
C204 C203 H203 119.7
N200 C204 C203 117(3)
N200 C204 H204 121.3
C203 C204 H204 121.3
N300 C300 C301 118(5)
N300 C300 H300 120.9
C301 C300 H300 120.9
C300 C301 C302 126(5)
C300 C301 C303 87(3)
C302 C301 C303 39(3)
C300 C301 H301 117.1
C302 C301 H301 117.1
C303 C301 H301 155.6
C303 C302 C301 98(5)
C303 C302 H302 130.9
C301 C302 H302 130.9
C302 C303 C304 149(6)
C302 C303 C301 43(3)
C304 C303 C301 107(4)
C302 C303 H303 105.5
C304 C303 H303 105.5
C301 C303 H303 145.7
N300 C304 C303 102(5)
N300 C304 H304 128.8
C303 C304 H304 128.9
N400 C400 C401 138(5)
N400 C400 C404 43(2)
C401 C400 C404 95(3)
N400 C400 H400 111.1
C401 C400 H400 111.1
C404 C400 H400 153.7
C402 C401 C400 115(4)
C402 C401 H401 122.4
C400 C401 H401 122.4
C401 C402 C403 109(4)
C401 C402 H402 125.3
C403 C402 H402 125.3
C404 C403 C402 121(4)
C404 C403 H403 119.6
C402 C403 H403 119.6
C403 C404 N400 138(4)
C403 C404 C400 98(3)
N400 C404 C400 40(2)
C403 C404 H404 111.2
N400 C404 H404 111.2
C400 C404 H404 149.0
C1 N1 C42 114.9(9)
C1 N1 U1 112.5(7)
C42 N1 U1 130.7(7)
C2 N2 C5 104.7(10)
C2 N2 U1 116.2(8)
C5 N2 U1 137.0(8)
C9 N3 C12 107.7(9)
C9 N3 U1 137.5(8)
C12 N3 U1 110.8(7)
C13 N4 C14 118.0(10)
C13 N4 U1 109.0(8)
C14 N4 U1 128.3(7)
C22 N5 C21 115.8(11)
C22 N5 Sm1 110.9(8)
C21 N5 Sm1 131.2(8)
C26 N6 C23 105.7(10)
C26 N6 Sm1 136.4(8)
C23 N6 Sm1 114.3(8)
C30 N7 C33 109.8(11)
C30 N7 Sm1 136.2(9)
C33 N7 Sm1 112.8(7)
C34 N8 C35 118.7(10)
C34 N8 Sm1 109.6(8)
C35 N8 Sm1 129.3(7)
C47 N9 C43 118.1(11)
C47 N9 Sm1 121.5(8)
C43 N9 Sm1 120.3(9)
C48 N10 C52 119.2(19)
C48 N10 Li1 123.5(13)
C52 N10 Li1 117.3(17)
C57 N11 C53 115.3(15)
C57 N11 Li1 119.0(13)
C53 N11 Li1 125.2(12)
C62 N12 C58 117.4(12)
C62 N12 Li1 114.0(11)
C58 N12 Li1 128.2(12)
C200 N200 C204 120(3)
C300 N300 C304 125(5)
C400 N400 C404 97(4)
U1 O1 Sm1 119.3(4)
U1 O2 Li1 172.1(9)
U1 Cl1 Sm1 80.16(8)
O1 Sm1 N6 107.1(3)
O1 Sm1 N7 101.3(3)
N6 Sm1 N7 71.9(3)
O1 Sm1 N9 157.2(3)
N6 Sm1 N9 92.8(3)
N7 Sm1 N9 95.2(3)
O1 Sm1 N8 87.1(3)
N6 Sm1 N8 140.2(3)
N7 Sm1 N8 68.9(3)
N9 Sm1 N8 84.3(3)
O1 Sm1 N5 91.1(3)
N6 Sm1 N5 66.7(3)
N7 Sm1 N5 138.6(3)
N9 Sm1 N5 86.8(3)
N8 Sm1 N5 151.9(3)
O1 Sm1 Cl1 76.8(2)
N6 Sm1 Cl1 141.5(2)
N7 Sm1 Cl1 146.2(2)
N9 Sm1 Cl1 80.7(3)
N8 Sm1 Cl1 77.3(2)
N5 Sm1 Cl1 75.0(2)
O1 Sm1 U1 27.34(19)
N6 Sm1 U1 127.2(2)
N7 Sm1 U1 122.7(2)
N9 Sm1 U1 130.0(2)
N8 Sm1 U1 81.2(2)
N5 Sm1 U1 84.3(3)
Cl1 Sm1 U1 49.49(6)
O2 U1 O1 175.2(4)
O2 U1 N3 91.2(3)
O1 U1 N3 91.1(3)
O2 U1 N2 92.1(4)
O1 U1 N2 92.6(3)
N3 U1 N2 71.5(3)
O2 U1 N1 91.2(4)
O1 U1 N1 89.9(3)
N3 U1 N1 138.0(3)
N2 U1 N1 66.6(3)
O2 U1 N4 89.6(4)
O1 U1 N4 87.5(3)
N3 U1 N4 67.4(3)
N2 U1 N4 138.9(3)
N1 U1 N4 154.5(3)
O2 U1 Cl1 92.0(3)
O1 U1 Cl1 83.7(2)
N3 U1 Cl1 144.4(2)
N2 U1 Cl1 143.7(2)
N1 U1 Cl1 77.3(2)
N4 U1 Cl1 77.2(2)
O2 U1 Sm1 142.3(3)
O1 U1 Sm1 33.4(2)
N3 U1 Sm1 118.1(2)
N2 U1 Sm1 118.3(2)
N1 U1 Sm1 82.3(2)
N4 U1 Sm1 81.6(2)
Cl1 U1 Sm1 50.35(6)
O2 U1 Li1 4.0(4)
O1 U1 Li1 173.7(4)
N3 U1 Li1 94.8(4)
N2 U1 Li1 91.6(4)
N1 U1 Li1 87.4(4)
N4 U1 Li1 92.5(4)
Cl1 U1 Li1 90.1(3)
Sm1 U1 Li1 140.4(3)
O2 Li1 N12 111.3(12)
O2 Li1 N10 107.7(12)
N12 Li1 N10 108.2(11)
O2 Li1 N11 107.9(11)
N12 Li1 N11 106.7(12)
N10 Li1 N11 115.0(12)
O2 Li1 U1 3.9(4)
N12 Li1 U1 111.4(9)
N10 Li1 U1 104.2(8)
N11 Li1 U1 111.3(8)

loop_
_geom_bond_atom_site_label_1
_geom_bond_atom_site_label_2
_geom_bond_distance
C1 N1 1.335(14)
C1 C2 1.403(16)
C1 H1 0.9500
C2 N2 1.392(15)
C2 C3 1.392(19)
C3 C4 1.39(2)
C3 H3 0.9500
C4 C5 1.405(17)
C4 H4 0.9500
C5 N2 1.402(15)
C5 C6 1.502(17)
C6 C8 1.50(2)
C6 C7 1.521(18)
C6 C9 1.522(17)
C7 H7A 0.9800
C7 H7B 0.9800
C7 H7C 0.9800
C8 H8A 0.9800
C8 H8B 0.9800
C8 H8C 0.9800
C9 N3 1.350(15)
C9 C10 1.404(16)
C10 C11 1.403(18)
C10 H10 0.9500
C11 C12 1.418(16)
C11 H11 0.9500
C12 C13 1.400(17)
C12 N3 1.398(15)
C13 N4 1.251(16)
C13 H13 0.9500
C14 C15 1.391(17)
C14 C21 1.419(17)
C14 N4 1.449(15)
C15 C16 1.427(18)
C15 H15 0.9500
C16 C19 1.30(2)
C16 C17 1.51(2)
C17 H17A 0.9800
C17 H17B 0.9800
C17 H17C 0.9800
C18 C19 1.53(2)
C18 H18A 0.9800
C18 H18B 0.9800
C18 H18C 0.9800
C19 C20 1.442(19)
C20 C21 1.395(16)
C20 H20 0.9500
C21 N5 1.453(15)
C22 N5 1.273(15)
C22 C23 1.412(17)
C22 H22 0.9500
C23 N6 1.379(15)
C23 C24 1.394(18)
C24 C25 1.394(18)
C24 H24 0.9500
C25 C26 1.407(16)
C25 H25 0.9500
C26 N6 1.366(16)
C26 C27 1.512(17)
C27 C30 1.479(16)
C27 C29 1.518(18)
C27 C28 1.569(17)
C28 H28A 0.9800
C28 H28B 0.9800
C28 H28C 0.9800
C29 H29A 0.9800
C29 H29B 0.9800
C29 H29C 0.9800
C30 N7 1.309(14)
C30 C31 1.428(17)
C31 C32 1.370(18)
C31 H31 0.9500
C32 C33 1.404(17)
C32 H32 0.9500
C33 N7 1.374(16)
C33 C34 1.376(17)
C34 N8 1.311(15)
C34 H34 0.9500
C35 C36 1.399(17)
C35 N8 1.413(16)
C35 C42 1.447(16)
C36 C37 1.354(19)
C36 H36 0.9500
C37 C40 1.45(2)
C37 C38 1.52(2)
C38 H38A 0.9800
C38 H38B 0.9800
C38 H38C 0.9800
C40 C41 1.388(19)
C40 C39 1.48(2)
C41 C42 1.366(17)
C41 H41 0.9500
C42 N1 1.425(16)
C43 N9 1.311(16)
C43 C44 1.421(16)
C43 H43 0.9500
C44 C45 1.32(2)
C44 H44 0.9500
C45 C46 1.40(2)
C45 H45 0.9500
C46 C47 1.370(19)
C46 H46 0.9500
C47 N9 1.308(18)
C47 H47 0.9500
C48 C49 1.29(3)
C48 N10 1.30(3)
C48 H48 0.9500
C49 C50 1.50(3)
C49 H49 0.9500
C50 C51 1.31(4)
C50 H50 0.9500
C51 C52 1.38(3)
C51 H51 0.9500
C52 N10 1.30(3)
C52 H53 0.9500
C53 N11 1.32(2)
C53 C54 1.35(2)
C53 H54 0.9500
C54 C55 1.33(3)
C54 H55 0.9500
C55 C56 1.35(3)
C55 H56 0.9500
C56 C57 1.36(3)
C56 H57 0.9500
C57 N11 1.30(2)
C57 H58 0.9500
C58 N12 1.338(18)
C58 C59 1.38(2)
C58 H59 0.9500
C59 C60 1.37(2)
C59 H60 0.9500
C60 C61 1.36(2)
C60 H61 0.9500
C61 C62 1.40(2)
C61 H62 0.9500
C39 H39A 0.9800
C39 H39B 0.9800
C39 H39C 0.9800
C62 N12 1.321(18)
C62 H63 0.9500
C200 N200 1.31(3)
C200 C201 1.41(4)
C200 H200 0.9500
C201 C202 1.27(3)
C201 H201 0.9500
C202 C203 1.15(4)
C202 H202 0.9500
C203 C204 1.43(4)
C203 H203 0.9500
C204 N200 1.31(3)
C204 H204 0.9500
C300 N300 1.31(5)
C300 C301 1.43(5)
C300 H300 0.9500
C301 C302 1.41(6)
C301 C303 2.05(7)
C301 H301 0.9500
C302 C303 1.30(5)
C302 H302 0.9500
C303 C304 1.37(6)
C303 H303 0.9500
C304 N300 1.37(6)
C304 H304 0.9500
C400 N400 1.29(4)
C400 C401 1.39(5)
C400 C404 1.99(5)
C400 H400 0.9500
C401 C402 1.46(5)
C401 H401 0.9500
C402 C403 1.38(4)
C402 H402 0.9500
C403 C404 1.28(5)
C403 H403 0.9500
C404 N400 1.36(5)
C404 H404 0.9500
N1 U1 2.595(9)
N2 U1 2.452(10)
N3 U1 2.444(10)
N4 U1 2.640(10)
N5 Sm1 2.629(11)
N6 Sm1 2.411(10)
N7 Sm1 2.445(12)
N8 Sm1 2.606(10)
N9 Sm1 2.558(10)
N10 Li1 2.09(3)
N11 Li1 2.08(3)
N12 Li1 2.01(3)
O1 U1 1.912(7)
O1 Sm1 2.291(7)
O2 U1 1.857(8)
O2 Li1 1.89(2)
Cl1 U1 2.802(3)
Cl1 Sm1 2.838(3)
Sm1 U1 3.6312(7)
U1 Li1 3.74(2)

loop_
_geom_torsion_atom_site_label_1
_geom_torsion_atom_site_label_2
_geom_torsion_atom_site_label_3
_geom_torsion_atom_site_label_4
_geom_torsion
N1 C1 C2 N2 5.3(16)
N1 C1 C2 C3 174.8(14)
N2 C2 C3 C4 -2.3(17)
C1 C2 C3 C4 -172.5(13)
C2 C3 C4 C5 2.2(18)
C3 C4 C5 N2 -1.3(17)
C3 C4 C5 C6 169.6(14)
N2 C5 C6 C8 67.1(16)
C4 C5 C6 C8 -103.1(18)
N2 C5 C6 C7 -170.7(12)
C4 C5 C6 C7 19(2)
N2 C5 C6 C9 -50.0(16)
C4 C5 C6 C9 139.8(15)
C5 C6 C9 N3 52.7(16)
C8 C6 C9 N3 -66.9(15)
C7 C6 C9 N3 173.4(12)
C5 C6 C9 C10 -129.4(15)
C8 C6 C9 C10 110.9(16)
C7 C6 C9 C10 -8.8(19)
N3 C9 C10 C11 4.0(16)
C6 C9 C10 C11 -174.0(13)
C9 C10 C11 C12 -2.7(16)
C10 C11 C12 C13 174.8(14)
C10 C11 C12 N3 0.6(16)
C11 C12 C13 N4 -178.0(14)
N3 C12 C13 N4 -4(2)
C21 C14 C15 C16 -0.1(19)
N4 C14 C15 C16 -176.7(12)
C14 C15 C16 C19 -2(2)
C14 C15 C16 C17 177.6(14)
C15 C16 C19 C20 0(2)
C17 C16 C19 C20 -179.5(15)
C15 C16 C19 C18 -176.3(15)
C17 C16 C19 C18 4(3)
C16 C19 C20 C21 4(2)
C18 C19 C20 C21 -179.6(14)
C15 C14 C21 C20 3.5(17)
N4 C14 C21 C20 -180.0(12)
C15 C14 C21 N5 -176.2(11)
N4 C14 C21 N5 0.3(18)
C19 C20 C21 C14 -5.5(19)
C19 C20 C21 N5 174.3(12)
N5 C22 C23 N6 7.5(17)
N5 C22 C23 C24 178.2(12)
N6 C23 C24 C25 -2.0(14)
C22 C23 C24 C25 -173.4(12)
C23 C24 C25 C26 2.9(13)
C24 C25 C26 N6 -2.9(13)
C24 C25 C26 C27 171.0(12)
N6 C26 C27 C30 -51.9(15)
C25 C26 C27 C30 134.6(13)
N6 C26 C27 C29 -177.0(11)
C25 C26 C27 C29 9.5(18)
N6 C26 C27 C28 67.4(13)
C25 C26 C27 C28 -106.1(14)
C26 C27 C30 N7 48.4(16)
C29 C27 C30 N7 171.4(12)
C28 C27 C30 N7 -70.1(15)
C26 C27 C30 C31 -137.7(13)
C29 C27 C30 C31 -14.7(19)
C28 C27 C30 C31 103.8(15)
N7 C30 C31 C32 0.9(15)
C27 C30 C31 C32 -173.7(12)
C30 C31 C32 C33 0.7(14)
C31 C32 C33 N7 -2.1(14)
C31 C32 C33 C34 -176.6(12)
N7 C33 C34 N8 3.3(18)
C32 C33 C34 N8 176.9(12)
N8 C35 C36 C37 -179.9(12)
C42 C35 C36 C37 -3.8(19)
C35 C36 C37 C40 3(2)
C35 C36 C37 C38 -176.1(12)
C36 C37 C40 C41 -1.0(19)
C38 C37 C40 C41 177.7(12)
C36 C37 C40 C39 179.3(14)
C38 C37 C40 C39 -2(2)
C37 C40 C41 C42 1(2)
C39 C40 C41 C42 -179.3(14)
C40 C41 C42 N1 178.8(12)
C40 C41 C42 C35 -2.3(19)
C36 C35 C42 C41 3.5(16)
N8 C35 C42 C41 179.5(11)
C36 C35 C42 N1 -177.6(10)
N8 C35 C42 N1 -1.5(16)
N9 C43 C44 C45 1(2)
C43 C44 C45 C46 2(2)
C44 C45 C46 C47 -5(2)
C45 C46 C47 N9 5(2)
N10 C48 C49 C50 4(3)
C48 C49 C50 C51 -2(3)
C49 C50 C51 C52 -1(4)
C50 C51 C52 N10 2(4)
N11 C53 C54 C55 -5(4)
C53 C54 C55 C56 8(4)
C54 C55 C56 C57 -5(5)
C55 C56 C57 N11 -1(5)
N12 C58 C59 C60 -4(3)
C58 C59 C60 C61 3(3)
C59 C60 C61 C62 -3(3)
C60 C61 C62 N12 2(2)
N200 C200 C201 C202 -6(4)
C200 C201 C202 C203 5(5)
C201 C202 C203 C204 0(5)
C202 C203 C204 N200 -3(4)
N300 C300 C301 C302 0(7)
N300 C300 C301 C303 -4(4)
C300 C301 C302 C303 -6(7)
C301 C302 C303 C304 16(11)
C300 C301 C303 C302 175(5)
C300 C301 C303 C304 4(4)
C302 C301 C303 C304 -171(6)
C302 C303 C304 N300 -14(11)
C301 C303 C304 N300 -2(5)
N400 C400 C401 C402 10(7)
C404 C400 C401 C402 11(3)
C400 C401 C402 C403 -10(4)
C401 C402 C403 C404 2(5)
C402 C403 C404 N400 14(6)
C402 C403 C404 C400 4(4)
N400 C400 C404 C403 170(4)
C401 C400 C404 C403 -9(3)
C401 C400 C404 N400 -179(4)
C2 C1 N1 C42 177.4(10)
C2 C1 N1 U1 11.6(13)
C41 C42 N1 C1 -56.4(15)
C35 C42 N1 C1 124.8(11)
C41 C42 N1 U1 106.3(12)
C35 C42 N1 U1 -72.6(13)
C3 C2 N2 C5 1.5(15)
C1 C2 N2 C5 172.9(11)
C3 C2 N2 U1 167.8(9)
C1 C2 N2 U1 -20.7(13)
C4 C5 N2 C2 -0.1(15)
C6 C5 N2 C2 -172.0(11)
C4 C5 N2 U1 -162.0(10)
C6 C5 N2 U1 26.1(19)
C10 C9 N3 C12 -3.6(14)
C6 C9 N3 C12 174.6(11)
C10 C9 N3 U1 151.0(9)
C6 C9 N3 U1 -30.8(18)
C13 C12 N3 C9 -173.0(12)
C11 C12 N3 C9 1.9(14)
C13 C12 N3 U1 25.1(14)
C11 C12 N3 U1 -160.1(9)
C12 C13 N4 C14 -174.7(12)
C12 C13 N4 U1 -17.1(16)
C15 C14 N4 C13 42.4(17)
C21 C14 N4 C13 -134.1(13)
C15 C14 N4 U1 -110.3(11)
C21 C14 N4 U1 73.2(14)
C23 C22 N5 C21 177.9(10)
C23 C22 N5 Sm1 12.6(13)
C14 C21 N5 C22 133.2(12)
C20 C21 N5 C22 -46.6(16)
C14 C21 N5 Sm1 -65.1(15)
C20 C21 N5 Sm1 115.1(12)
C25 C26 N6 C23 1.7(13)
C27 C26 N6 C23 -172.9(10)
C25 C26 N6 Sm1 -154.5(8)
C27 C26 N6 Sm1 30.9(17)
C24 C23 N6 C26 0.2(13)
C22 C23 N6 C26 172.5(10)
C24 C23 N6 Sm1 162.4(8)
C22 C23 N6 Sm1 -25.3(13)
C31 C30 N7 C33 -2.3(14)
C27 C30 N7 C33 172.7(11)
C31 C30 N7 Sm1 163.7(9)
C27 C30 N7 Sm1 -21.3(19)
C34 C33 N7 C30 177.6(11)
C32 C33 N7 C30 2.8(13)
C34 C33 N7 Sm1 8.0(14)
C32 C33 N7 Sm1 -166.8(8)
C33 C34 N8 C35 -175.6(11)
C33 C34 N8 Sm1 -11.6(14)
C36 C35 N8 C34 51.7(16)
C42 C35 N8 C34 -124.3(12)
C36 C35 N8 Sm1 -108.7(12)
C42 C35 N8 Sm1 75.4(14)
C46 C47 N9 C43 -1(2)
C46 C47 N9 Sm1 173.9(11)
C44 C43 N9 C47 -1.6(18)
C44 C43 N9 Sm1 -177.1(9)
C49 C48 N10 C52 -3(3)
C49 C48 N10 Li1 178.6(19)
C51 C52 N10 C48 0(3)
C51 C52 N10 Li1 178.5(17)
C56 C57 N11 C53 4(4)
C56 C57 N11 Li1 -168(3)
C54 C53 N11 C57 -1(3)
C54 C53 N11 Li1 171.2(18)
C61 C62 N12 C58 -3(2)
C61 C62 N12 Li1 170.2(14)
C59 C58 N12 C62 4(2)
C59 C58 N12 Li1 -168.3(15)
C201 C200 N200 C204 3(4)
C203 C204 N200 C200 1(4)
C301 C300 N300 C304 3(7)
C303 C304 N300 C300 0(7)
C401 C400 N400 C404 1(6)
C403 C404 N400 C400 -15(5)
U1 O1 Sm1 N6 -141.4(4)
U1 O1 Sm1 N7 144.3(4)
U1 O1 Sm1 N9 8.7(10)
U1 O1 Sm1 N8 76.5(5)
U1 O1 Sm1 N5 -75.5(4)
U1 O1 Sm1 Cl1 -1.2(4)
C26 N6 Sm1 O1 -100.5(11)
C23 N6 Sm1 O1 104.7(8)
C26 N6 Sm1 N7 -3.8(10)
C23 N6 Sm1 N7 -158.6(8)
C26 N6 Sm1 N9 90.7(11)
C23 N6 Sm1 N9 -64.1(8)
C26 N6 Sm1 N8 6.2(13)
C23 N6 Sm1 N8 -148.5(7)
C26 N6 Sm1 N5 175.9(12)
C23 N6 Sm1 N5 21.2(7)
C26 N6 Sm1 Cl1 169.3(9)
C23 N6 Sm1 Cl1 14.5(9)
C26 N6 Sm1 U1 -121.6(10)
C23 N6 Sm1 U1 83.7(8)
C30 N7 Sm1 O1 102.7(12)
C33 N7 Sm1 O1 -91.6(8)
C30 N7 Sm1 N6 -1.8(11)
C33 N7 Sm1 N6 163.9(9)
C30 N7 Sm1 N9 -93.1(12)
C33 N7 Sm1 N9 72.6(8)
C30 N7 Sm1 N8 -175.0(13)
C33 N7 Sm1 N8 -9.2(8)
C30 N7 Sm1 N5 -2.1(14)
C33 N7 Sm1 N5 163.6(7)
C30 N7 Sm1 Cl1 -174.2(9)
C33 N7 Sm1 Cl1 -8.4(11)
C30 N7 Sm1 U1 121.2(11)
C33 N7 Sm1 U1 -73.0(8)
C47 N9 Sm1 O1 29.0(14)
C43 N9 Sm1 O1 -155.7(9)
C47 N9 Sm1 N6 -179.5(10)
C43 N9 Sm1 N6 -4.2(9)
C47 N9 Sm1 N7 -107.5(10)
C43 N9 Sm1 N7 67.9(9)
C47 N9 Sm1 N8 -39.3(10)
C43 N9 Sm1 N8 136.0(9)
C47 N9 Sm1 N5 114.0(10)
C43 N9 Sm1 N5 -70.7(9)
C47 N9 Sm1 Cl1 38.7(9)
C43 N9 Sm1 Cl1 -146.0(9)
C47 N9 Sm1 U1 34.2(11)
C43 N9 Sm1 U1 -150.5(8)
C34 N8 Sm1 O1 114.0(8)
C35 N8 Sm1 O1 -84.2(10)
C34 N8 Sm1 N6 0.4(10)
C35 N8 Sm1 N6 162.2(9)
C34 N8 Sm1 N7 10.6(8)
C35 N8 Sm1 N7 172.4(11)
C34 N8 Sm1 N9 -87.1(8)
C35 N8 Sm1 N9 74.7(10)
C34 N8 Sm1 N5 -159.2(8)
C35 N8 Sm1 N5 2.6(14)
C34 N8 Sm1 Cl1 -168.9(8)
C35 N8 Sm1 Cl1 -7.1(9)
C34 N8 Sm1 U1 140.8(8)
C35 N8 Sm1 U1 -57.4(10)
C22 N5 Sm1 O1 -126.0(8)
C21 N5 Sm1 O1 71.6(10)
C22 N5 Sm1 N6 -17.8(8)
C21 N5 Sm1 N6 179.8(11)
C22 N5 Sm1 N7 -17.5(10)
C21 N5 Sm1 N7 -179.9(9)
C22 N5 Sm1 N9 76.7(8)
C21 N5 Sm1 N9 -85.7(10)
C22 N5 Sm1 N8 148.2(8)
C21 N5 Sm1 N8 -14.2(14)
C22 N5 Sm1 Cl1 157.9(8)
C21 N5 Sm1 Cl1 -4.4(9)
C22 N5 Sm1 U1 -152.5(8)
C21 N5 Sm1 U1 45.1(10)
U1 Cl1 Sm1 O1 0.7(2)
U1 Cl1 Sm1 N6 101.7(4)
U1 Cl1 Sm1 N7 -90.0(5)
U1 Cl1 Sm1 N9 -175.4(2)
U1 Cl1 Sm1 N8 -89.3(2)
U1 Cl1 Sm1 N5 95.4(2)
Li1 O2 U1 O1 -87(8)
Li1 O2 U1 N3 154(7)
Li1 O2 U1 N2 83(7)
Li1 O2 U1 N1 16(7)
Li1 O2 U1 N4 -138(7)
Li1 O2 U1 Cl1 -61(7)
Li1 O2 U1 Sm1 -63(7)
Sm1 O1 U1 O2 27(5)
Sm1 O1 U1 N3 145.9(4)
Sm1 O1 U1 N2 -142.6(4)
Sm1 O1 U1 N1 -76.1(4)
Sm1 O1 U1 N4 78.5(4)
Sm1 O1 U1 Cl1 1.2(3)
Sm1 O1 U1 Li1 -12(4)
C9 N3 U1 O2 -87.0(11)
C12 N3 U1 O2 67.0(8)
C9 N3 U1 O1 97.1(11)
C12 N3 U1 O1 -108.8(8)
C9 N3 U1 N2 4.8(11)
C12 N3 U1 N2 158.8(8)
C9 N3 U1 N1 6.1(13)
C12 N3 U1 N1 160.2(7)
C9 N3 U1 N4 -176.1(12)
C12 N3 U1 N4 -22.0(7)
C9 N3 U1 Cl1 177.9(9)
C12 N3 U1 Cl1 -28.0(10)
C9 N3 U1 Sm1 117.6(11)
C12 N3 U1 Sm1 -88.3(8)
C9 N3 U1 Li1 -85.3(12)
C12 N3 U1 Li1 68.8(8)
C2 N2 U1 O2 -72.1(8)
C5 N2 U1 O2 88.3(12)
C2 N2 U1 O1 107.0(8)
C5 N2 U1 O1 -92.5(12)
C2 N2 U1 N3 -162.7(9)
C5 N2 U1 N3 -2.2(11)
C2 N2 U1 N1 18.3(8)
C5 N2 U1 N1 178.7(12)
C2 N2 U1 N4 -163.9(7)
C5 N2 U1 N4 -3.4(14)
C2 N2 U1 Cl1 24.1(10)
C5 N2 U1 Cl1 -175.5(10)
C2 N2 U1 Sm1 84.7(8)
C5 N2 U1 Sm1 -114.8(11)
C2 N2 U1 Li1 -68.2(9)
C5 N2 U1 Li1 92.2(12)
C1 N1 U1 O2 76.4(8)
C42 N1 U1 O2 -86.5(10)
C1 N1 U1 O1 -108.2(8)
C42 N1 U1 O1 88.8(10)
C1 N1 U1 N3 -16.7(10)
C42 N1 U1 N3 -179.7(8)
C1 N1 U1 N2 -15.3(7)
C42 N1 U1 N2 -178.3(10)
C1 N1 U1 N4 168.0(7)
C42 N1 U1 N4 5.0(14)
C1 N1 U1 Cl1 168.2(8)
C42 N1 U1 Cl1 5.2(9)
C1 N1 U1 Sm1 -140.8(8)
C42 N1 U1 Sm1 56.2(9)
C1 N1 U1 Li1 77.5(8)
C42 N1 U1 Li1 -85.4(10)
C13 N4 U1 O2 -70.7(9)
C14 N4 U1 O2 84.0(9)
C13 N4 U1 O1 113.1(9)
C14 N4 U1 O1 -92.3(9)
C13 N4 U1 N3 20.8(9)
C14 N4 U1 N3 175.5(10)
C13 N4 U1 N2 22.0(11)
C14 N4 U1 N2 176.7(8)
C13 N4 U1 N1 -162.6(8)
C14 N4 U1 N1 -7.9(14)
C13 N4 U1 Cl1 -162.8(9)
C14 N4 U1 Cl1 -8.1(9)
C13 N4 U1 Sm1 146.1(9)
C14 N4 U1 Sm1 -59.2(9)
C13 N4 U1 Li1 -73.3(9)
C14 N4 U1 Li1 81.4(10)
Sm1 Cl1 U1 O2 -178.7(3)
Sm1 Cl1 U1 O1 -0.8(2)
Sm1 Cl1 U1 N3 -83.9(4)
Sm1 Cl1 U1 N2 85.0(4)
Sm1 Cl1 U1 N1 90.5(2)
Sm1 Cl1 U1 N4 -89.6(2)
Sm1 Cl1 U1 Li1 177.8(4)
O1 Sm1 U1 O2 -176.5(7)
N6 Sm1 U1 O2 -128.0(6)
N7 Sm1 U1 O2 140.7(5)
N9 Sm1 U1 O2 7.9(6)
N8 Sm1 U1 O2 82.8(5)
N5 Sm1 U1 O2 -73.0(5)
Cl1 Sm1 U1 O2 2.1(5)
N6 Sm1 U1 O1 48.5(5)
N7 Sm1 U1 O1 -42.8(5)
N9 Sm1 U1 O1 -175.6(5)
N8 Sm1 U1 O1 -100.8(5)
N5 Sm1 U1 O1 103.5(5)
Cl1 Sm1 U1 O1 178.5(5)
O1 Sm1 U1 N3 -39.5(5)
N6 Sm1 U1 N3 9.0(4)
N7 Sm1 U1 N3 -82.3(4)
N9 Sm1 U1 N3 144.9(4)
N8 Sm1 U1 N3 -140.2(4)
N5 Sm1 U1 N3 64.0(3)
Cl1 Sm1 U1 N3 139.0(3)
O1 Sm1 U1 N2 43.5(5)
N6 Sm1 U1 N2 92.0(4)
N7 Sm1 U1 N2 0.7(4)
N9 Sm1 U1 N2 -132.1(4)
N8 Sm1 U1 N2 -57.2(4)
N5 Sm1 U1 N2 147.0(3)
Cl1 Sm1 U1 N2 -137.9(3)
O1 Sm1 U1 N1 101.6(5)
N6 Sm1 U1 N1 150.1(4)
N7 Sm1 U1 N1 58.8(3)
N9 Sm1 U1 N1 -74.0(4)
N8 Sm1 U1 N1 0.9(3)
N5 Sm1 U1 N1 -154.9(3)
Cl1 Sm1 U1 N1 -79.9(2)
O1 Sm1 U1 N4 -98.2(5)
N6 Sm1 U1 N4 -49.7(4)
N7 Sm1 U1 N4 -141.1(4)
N9 Sm1 U1 N4 86.2(4)
N8 Sm1 U1 N4 161.0(3)
N5 Sm1 U1 N4 5.2(3)
Cl1 Sm1 U1 N4 80.3(3)
O1 Sm1 U1 Cl1 -178.5(5)
N6 Sm1 U1 Cl1 -130.0(3)
N7 Sm1 U1 Cl1 138.7(3)
N9 Sm1 U1 Cl1 5.9(3)
N8 Sm1 U1 Cl1 80.7(3)
N5 Sm1 U1 Cl1 -75.1(2)
O1 Sm1 U1 Li1 178.0(7)
N6 Sm1 U1 Li1 -133.5(6)
N7 Sm1 U1 Li1 135.2(6)
N9 Sm1 U1 Li1 2.4(6)
N8 Sm1 U1 Li1 77.2(6)
N5 Sm1 U1 Li1 -78.5(6)
Cl1 Sm1 U1 Li1 -3.5(6)
U1 O2 Li1 N12 92(7)
U1 O2 Li1 N10 -27(7)
U1 O2 Li1 N11 -152(6)
C62 N12 Li1 O2 -1.3(17)
C58 N12 Li1 O2 170.9(13)
C62 N12 Li1 N10 116.9(13)
C58 N12 Li1 N10 -70.9(18)
C62 N12 Li1 N11 -118.8(13)
C58 N12 Li1 N11 53.4(18)
C62 N12 Li1 U1 2.9(15)
C58 N12 Li1 U1 175.1(12)
C48 N10 Li1 O2 123.5(16)
C52 N10 Li1 O2 -54.8(18)
C48 N10 Li1 N12 3(2)
C52 N10 Li1 N12 -175.2(15)
C48 N10 Li1 N11 -116.1(17)
C52 N10 Li1 N11 65.6(18)
C48 N10 Li1 U1 121.7(15)
C52 N10 Li1 U1 -56.6(16)
C57 N11 Li1 O2 -1(2)
C53 N11 Li1 O2 -172.8(15)
C57 N11 Li1 N12 119.1(17)
C53 N11 Li1 N12 -53(2)
C57 N11 Li1 N10 -120.8(18)
C53 N11 Li1 N10 67(2)
C57 N11 Li1 U1 -3(2)
C53 N11 Li1 U1 -174.7(14)
O1 U1 Li1 O2 131(6)
N3 U1 Li1 O2 -26(7)
N2 U1 Li1 O2 -97(7)
N1 U1 Li1 O2 -164(7)
N4 U1 Li1 O2 42(7)
Cl1 U1 Li1 O2 119(7)
Sm1 U1 Li1 O2 121(6)
O2 U1 Li1 N12 -90(7)
O1 U1 Li1 N12 42(5)
N3 U1 Li1 N12 -115.8(9)
N2 U1 Li1 N12 172.6(9)
N1 U1 Li1 N12 106.2(9)
N4 U1 Li1 N12 -48.3(9)
Cl1 U1 Li1 N12 28.9(9)
Sm1 U1 Li1 N12 31.6(13)
O2 U1 Li1 N10 154(7)
O1 U1 Li1 N10 -75(4)
N3 U1 Li1 N10 127.7(8)
N2 U1 Li1 N10 56.2(9)
N1 U1 Li1 N10 -10.3(8)
N4 U1 Li1 N10 -164.8(8)
Cl1 U1 Li1 N10 -87.6(8)
Sm1 U1 Li1 N10 -84.9(10)
O2 U1 Li1 N11 29(6)
O1 U1 Li1 N11 161(3)
N3 U1 Li1 N11 3.1(10)
N2 U1 Li1 N11 -68.4(10)
N1 U1 Li1 N11 -134.9(10)
N4 U1 Li1 N11 70.7(10)
Cl1 U1 Li1 N11 147.8(9)
Sm1 U1 Li1 N11 150.5(7)

loop_
_platon_squeeze_void_nr
_platon_squeeze_void_average_x
_platon_squeeze_void_average_y
_platon_squeeze_void_average_z
_platon_squeeze_void_volume
_platon_squeeze_void_count_electrons
1 -0.023 0.274 0.402 229.3 5.3
2 0.023 0.726 0.402 229.3 6.8
3 0.226 0.523 -0.098 229.3 4.7
4 0.274 0.023 0.598 229.2 7.8
5 0.477 0.226 0.098 229.2 2.5
6 0.523 0.774 0.098 229.3 3.5
7 0.726 0.977 0.598 229.2 7.9
8 0.774 0.477 -0.098 229.3 5.0
